data_4347857
loop_
_publ_author_name
'Griffiths, Kieran'
'Kumar, Prashant'
'Mattock, James D.'
'Abdul-Sada, Alaa'
'Pitak, Mateusz B.'
'Coles, Simon J.'
'Navarro, Oscar'
'Vargas, Alfredo'
'Kostakis, George E.'

_publ_section_title
;
 Efficient Ni(II)2Ln(III)2 Electrocyclization Catalysts for the Synthesis
 of trans-4,5-Diaminocyclopent-2-enones from 2-Furaldehyde and Primary or
 Secondary Amines.
;
_journal_issue 14
_journal_name_full 'Inorganic chemistry'
_journal_page_first 6988
_journal_page_last 6994
_journal_paper_doi 10.1021/acs.inorgchem.6b00720
_journal_volume 55
_journal_year 2016
_chemical_formula_moiety 'C74 H74 Cl2 N6 Ni2 O14 Y2'
_chemical_formula_sum 'C74 H74 Cl2 N6 Ni2 O14 Y2'
_chemical_formula_weight 1637.53
_space_group_crystal_system triclinic
_space_group_IT_number 2
_space_group_name_Hall '-P 1'
_space_group_name_H-M_alt 'P -1'
_atom_sites_solution_hydrogens geom
_atom_sites_solution_primary direct
_audit_creation_date 2015-06-26
_audit_creation_method
;
Olex2 1.2
(compiled 2014.09.19 svn.r3010 for OlexSys, GUI svn.r4874)
;
_cell_angle_alpha 107.146(3)
_cell_angle_beta 107.314(3)
_cell_angle_gamma 95.136(3)
_cell_formula_units_Z 1
_cell_length_a 11.9923(4)
_cell_length_b 12.8768(4)
_cell_length_c 16.6543(6)
_cell_measurement_reflns_used 7176
_cell_measurement_temperature 173
_cell_measurement_theta_max 71.0640
_cell_measurement_theta_min 4.0170
_cell_volume 2301.43(15)
_computing_cell_refinement
;
CrysAlisPro, Agilent Technologies,
Version 1.171.37.34i (release 04-08-2014 CrysAlis171 .NET)
(compiled Aug  4 2014,14:34:23)
;
_computing_data_collection
;
CrysAlisPro, Agilent Technologies,
Version 1.171.37.34i (release 04-08-2014 CrysAlis171 .NET)
(compiled Aug  4 2014,14:34:23)
;
_computing_data_reduction
;
CrysAlisPro, Agilent Technologies,
Version 1.171.37.34i (release 04-08-2014 CrysAlis171 .NET)
(compiled Aug  4 2014,14:34:23)
;
_computing_molecular_graphics 'Olex2 (Dolomanov et al., 2009)'
_computing_publication_material 'Olex2 (Dolomanov et al., 2009)'
_computing_structure_refinement 'ShelXL (Sheldrick, 2008)'
_computing_structure_solution 'ShelXT (Sheldrick, 2008)'
_diffrn_ambient_temperature 173
_diffrn_detector 'CCD plate'
_diffrn_detector_area_resol_mean 16.1033
_diffrn_detector_type Eos
_diffrn_measured_fraction_theta_full 0.988
_diffrn_measured_fraction_theta_max 0.988
_diffrn_measurement_details
;
#__ type_ start__ end____ width___ exp.time_
  1 omega -104.00  -10.00   1.0000    6.0000
omega____ theta____ kappa____ phi______ frames
    -      -36.7513  -77.0000   90.0000 94

#__ type_ start__ end____ width___ exp.time_
  2 omega -109.00  -59.00   1.0000    6.0000
omega____ theta____ kappa____ phi______ frames
    -      -36.7513  178.0000   90.0000 50

#__ type_ start__ end____ width___ exp.time_
  3 omega  -91.00  -64.00   1.0000    6.0000
omega____ theta____ kappa____ phi______ frames
    -      -36.7513  178.0000 -150.0000 27

#__ type_ start__ end____ width___ exp.time_
  4 omega   10.00   71.00   1.0000    6.0000
omega____ theta____ kappa____ phi______ frames
    -       36.7513  -99.0000   30.0000 61

#__ type_ start__ end____ width___ exp.time_
  5 omega  -31.00  106.00   1.0000    6.0000
omega____ theta____ kappa____ phi______ frames
    -       36.7513    0.0000   60.0000 137

#__ type_ start__ end____ width___ exp.time_
  6 omega  -24.00   76.00   1.0000    6.0000
omega____ theta____ kappa____ phi______ frames
    -       36.7513  -99.0000  -90.0000 100

#__ type_ start__ end____ width___ exp.time_
  7 omega   91.00  118.00   1.0000   25.1200
omega____ theta____ kappa____ phi______ frames
    -      107.0000  -92.0000 -101.5558 27

#__ type_ start__ end____ width___ exp.time_
  8 omega   46.00   73.00   1.0000   25.1200
omega____ theta____ kappa____ phi______ frames
    -      107.0000  -92.0000 -101.5558 27

#__ type_ start__ end____ width___ exp.time_
  9 omega   80.00  143.00   1.0000   25.1200
omega____ theta____ kappa____ phi______ frames
    -      107.0000  -93.0000 -178.1996 63

#__ type_ start__ end____ width___ exp.time_
 10 omega   40.00   67.00   1.0000   25.1200
omega____ theta____ kappa____ phi______ frames
    -      107.0000  -30.0000 -120.0000 27

#__ type_ start__ end____ width___ exp.time_
 11 omega   37.00   68.00   1.0000   25.1200
omega____ theta____ kappa____ phi______ frames
    -      107.0000  -30.0000  -90.0000 31

#__ type_ start__ end____ width___ exp.time_
 12 omega   37.00   66.00   1.0000   25.1200
omega____ theta____ kappa____ phi______ frames
    -      107.0000  -30.0000   60.0000 29

#__ type_ start__ end____ width___ exp.time_
 13 omega   39.00   66.00   1.0000   25.1200
omega____ theta____ kappa____ phi______ frames
    -      107.0000  -45.0000 -180.0000 27

#__ type_ start__ end____ width___ exp.time_
 14 omega   42.00   77.00   1.0000   25.1200
omega____ theta____ kappa____ phi______ frames
    -      107.0000  -45.0000  -30.0000 35

#__ type_ start__ end____ width___ exp.time_
 15 omega   41.00   71.00   1.0000   25.1200
omega____ theta____ kappa____ phi______ frames
    -      107.0000  -45.0000  150.0000 30

#__ type_ start__ end____ width___ exp.time_
 16 omega   42.00  116.00   1.0000   25.1200
omega____ theta____ kappa____ phi______ frames
    -      107.0000  -92.0000  -24.0851 74

#__ type_ start__ end____ width___ exp.time_
 17 omega   37.00   69.00   1.0000   25.1200
omega____ theta____ kappa____ phi______ frames
    -      107.0000  -30.0000    0.0000 32

#__ type_ start__ end____ width___ exp.time_
 18 omega   38.00   69.00   1.0000   25.1200
omega____ theta____ kappa____ phi______ frames
    -      107.0000  -30.0000 -150.0000 31

#__ type_ start__ end____ width___ exp.time_
 19 omega   42.00  174.00   1.0000   25.1200
omega____ theta____ kappa____ phi______ frames
    -      107.0000    0.0000   90.0000 132

#__ type_ start__ end____ width___ exp.time_
 20 omega   37.00   63.00   1.0000   25.1200
omega____ theta____ kappa____ phi______ frames
    -      107.0000  -30.0000  -60.0000 26

#__ type_ start__ end____ width___ exp.time_
 21 omega   39.00   67.00   1.0000   25.1200
omega____ theta____ kappa____ phi______ frames
    -      107.0000  -30.0000   30.0000 28

#__ type_ start__ end____ width___ exp.time_
 22 omega   37.00   62.00   1.0000   25.1200
omega____ theta____ kappa____ phi______ frames
    -      107.0000  -30.0000  120.0000 25

#__ type_ start__ end____ width___ exp.time_
 23 omega   46.00   77.00   1.0000   25.1200
omega____ theta____ kappa____ phi______ frames
    -      107.0000  -45.0000   90.0000 31

#__ type_ start__ end____ width___ exp.time_
 24 omega   97.00  174.00   1.0000   25.1200
omega____ theta____ kappa____ phi______ frames
    -      107.0000   45.0000  -60.0000 77

#__ type_ start__ end____ width___ exp.time_
 25 omega   50.00  100.00   1.0000   25.1200
omega____ theta____ kappa____ phi______ frames
    -      107.0000  -91.0000   51.2949 50

#__ type_ start__ end____ width___ exp.time_
 26 omega   44.00   69.00   1.0000   25.1200
omega____ theta____ kappa____ phi______ frames
    -      107.0000  -30.0000 -180.0000 25

#__ type_ start__ end____ width___ exp.time_
 27 omega   54.00   79.00   1.0000   25.1200
omega____ theta____ kappa____ phi______ frames
    -      107.0000  -95.0000  120.0000 25

#__ type_ start__ end____ width___ exp.time_
 28 omega   46.00   73.00   1.0000   25.1200
omega____ theta____ kappa____ phi______ frames
    -      107.0000  -93.0000 -178.1996 27

#__ type_ start__ end____ width___ exp.time_
 29 omega   43.00  137.00   1.0000   25.1200
omega____ theta____ kappa____ phi______ frames
    -      107.0000  -92.0000  101.2337 94
;
_diffrn_measurement_device 'four-circle diffractometer'
_diffrn_measurement_device_type 'Xcalibur, Eos, Gemini ultra'
_diffrn_measurement_method '\w scans'
_diffrn_orient_matrix_UB_11 -0.1180520000
_diffrn_orient_matrix_UB_12 -0.0820571000
_diffrn_orient_matrix_UB_13 -0.0584022000
_diffrn_orient_matrix_UB_21 -0.0167460000
_diffrn_orient_matrix_UB_22 0.0587170000
_diffrn_orient_matrix_UB_23 -0.0698802000
_diffrn_orient_matrix_UB_31 0.0678240000
_diffrn_orient_matrix_UB_32 -0.0781661000
_diffrn_orient_matrix_UB_33 -0.0480172000
_diffrn_radiation_monochromator mirror
_diffrn_radiation_probe x-ray
_diffrn_radiation_type CuK\a
_diffrn_radiation_wavelength 1.54184
_diffrn_reflns_av_R_equivalents 0.0587
_diffrn_reflns_av_unetI/netI 0.0785
_diffrn_reflns_Laue_measured_fraction_full 0.988
_diffrn_reflns_Laue_measured_fraction_max 0.988
_diffrn_reflns_limit_h_max 14
_diffrn_reflns_limit_h_min -9
_diffrn_reflns_limit_k_max 15
_diffrn_reflns_limit_k_min -15
_diffrn_reflns_limit_l_max 19
_diffrn_reflns_limit_l_min -20
_diffrn_reflns_number 15855
_diffrn_reflns_point_group_measured_fraction_full 0.988
_diffrn_reflns_point_group_measured_fraction_max 0.988
_diffrn_reflns_theta_full 66.601
_diffrn_reflns_theta_max 66.601
_diffrn_reflns_theta_min 5.810
_diffrn_source 'sealed X-ray tube'
_diffrn_source_type 'Enhance Ultra (Cu) X-ray Source'
_exptl_absorpt_coefficient_mu 3.067
_exptl_absorpt_correction_T_max 1.00000
_exptl_absorpt_correction_T_min 0.39085
_exptl_absorpt_correction_type multi-scan
_exptl_absorpt_process_details
;
CrysAlisPro, Agilent Technologies,
Version 1.171.37.34i (release 04-08-2014 CrysAlis171 .NET)
(compiled Aug  4 2014,14:34:23)
Empirical absorption correction using spherical harmonics,
 implemented in SCALE3 ABSPACK scaling algorithm.
;
_exptl_crystal_colour yellow
_exptl_crystal_colour_primary yellow
_exptl_crystal_density_diffrn 1.182
_exptl_crystal_description block
_exptl_crystal_F_000 840
_exptl_crystal_size_max 0.12
_exptl_crystal_size_mid 0.08
_exptl_crystal_size_min 0.06
_refine_diff_density_max 2.092
_refine_diff_density_min -2.035
_refine_diff_density_rms 0.167
_refine_ls_extinction_method none
_refine_ls_goodness_of_fit_ref 1.040
_refine_ls_hydrogen_treatment constr
_refine_ls_matrix_type full
_refine_ls_number_parameters 455
_refine_ls_number_reflns 8024
_refine_ls_number_restraints 48
_refine_ls_restrained_S_all 1.038
_refine_ls_R_factor_all 0.1003
_refine_ls_R_factor_gt 0.0870
_refine_ls_shift/su_max 0.000
_refine_ls_shift/su_mean 0.000
_refine_ls_structure_factor_coef Fsqd
_refine_ls_weighting_details 'w=1/[\s^2^(Fo^2^)+(0.1921P)^2^] where P=(Fo^2^+2Fc^2^)/3'
_refine_ls_weighting_scheme calc
_refine_ls_wR_factor_gt 0.2350
_refine_ls_wR_factor_ref 0.2471
_reflns_Friedel_coverage 0.000
_reflns_number_gt 6667
_reflns_number_total 8024
_reflns_threshold_expression 'I > 2\s(I)'
_cod_data_source_file ic6b00720_si_002.cif
_cod_data_source_block 2Y
_cod_original_cell_volume 2301.43(14)
_cod_database_code 4347857
_chemical_oxdiff_formula C100H80N6O14Y2NI2Cl2
_shelx_space_group_comment
;
The symmetry employed for this shelxl refinement is uniquely defined
by the following loop, which should always be used as a source of
symmetry information in preference to the above space-group names.
They are only intended as comments.
;
_reflns_odcompleteness_completeness 99.73
_reflns_odcompleteness_iscentric 1
_reflns_odcompleteness_theta 66.97
_olex2_refinement_description
;
1. Fixed Uiso
 At 1.2 times of:
  All C(H) groups, All C(H,H) groups
 At 1.5 times of:
  All C(H,H,H) groups
2. Rigid bond restraints
 C01J, C01I, C019
 with sigma for 1-2 distances of 0.01 and sigma for 1-3 distances of 0.01
 C01D, C01B, C00X
 with sigma for 1-2 distances of 0.01 and sigma for 1-3 distances of 0.01
3. Uiso/Uaniso restraints and constraints
C01J \\sim C01I \\sim C019: within 1.7A with sigma of 0.04 and sigma for
terminal atoms of 0.08
C01D \\sim C01B \\sim C00X: within 1.7A with sigma of 0.04 and sigma for
terminal atoms of 0.08
4. Rigid body (RIGU) restrains
 C01J, C01I, C019
 with sigma for 1-2 distances of 0.004 and sigma for 1-3 distances of 0.004
 C01D, C01B, C00X
 with sigma for 1-2 distances of 0.004 and sigma for 1-3 distances of 0.004
5.a Secondary CH2 refined with riding coordinates:
 C00X(H00J,H00L), C019(H01G,H01H)
5.b Aromatic/amide H refined with riding coordinates:
 C00E(H00E), C00G(H00G), C00H(H00H), C00K(H00K), C00N(H00N), C00U(H00U),
 C00V(H00V), C00W(H00W), C00Z(H00Z), C010(H010), C011(H011), C015(H015),
 C016(H016), C017(H017), C01A(H01I), C01B(H01J), C01I(H01M)
5.c X=CH2 refined with riding coordinates:
 C01D(H01K,H01L), C01J(H01N,H01O)
5.d Idealised Me refined as rotating group:
 C00P(H00A,H00B,H00C), C00T(H00D,H00F,H00I), C014(H01A,H01B,H01C), C018(H01D,
 H01E,H01F)
;
_shelx_shelxl_version_number 2014/7

loop_
_space_group_symop_operation_xyz
'x, y, z'
'-x, -y, -z'

loop_
_atom_site_label
_atom_site_type_symbol
_atom_site_fract_x
_atom_site_fract_y
_atom_site_fract_z
_atom_site_U_iso_or_equiv
_atom_site_adp_type
_atom_site_occupancy
_atom_site_site_symmetry_order
_atom_site_calc_flag
_atom_site_refinement_flags_posn
_atom_site_refinement_flags_adp
Y1 Y 0.48914(3) 0.74965(3) 0.43647(3) 0.0229(2) Uani 1 1 d . .
Ni1 Ni 0.63897(10) 1.02031(10) 0.55504(8) 0.0454(3) Uani 1 1 d . .
Cl1 Cl 0.67944(18) 0.67099(18) 0.42278(16) 0.0634(5) Uani 1 1 d . .
O5 O 0.3739(5) 0.5880(5) 0.3603(3) 0.0544(12) Uani 1 1 d . .
O6 O 0.5207(4) 0.9290(4) 0.4265(3) 0.0464(11) Uani 1 1 d . .
O3 O 0.6833(4) 1.1778(4) 0.5568(3) 0.0469(11) Uani 1 1 d . .
O2 O 0.5975(5) 0.8776(4) 0.5743(3) 0.0480(11) Uani 1 1 d . .
O1 O 0.4905(5) 0.6906(5) 0.5669(3) 0.0515(12) Uani 1 1 d . .
O7 O 0.7715(5) 0.9734(5) 0.5064(4) 0.0561(13) Uani 1 1 d . .
O4 O 0.2389(5) 0.4103(5) 0.3443(4) 0.0570(13) Uani 1 1 d . .
N1 N 0.7520(5) 1.0840(5) 0.6814(4) 0.0492(14) Uani 1 1 d . .
N2 N 0.4301(6) 0.7447(5) 0.2817(4) 0.0499(14) Uani 1 1 d . .
N3 N 0.9161(6) 0.8752(7) 0.4897(6) 0.0647(18) Uani 1 1 d . .
C00E C 0.7588(7) 1.0440(7) 0.7440(5) 0.0521(17) Uani 1 1 d . .
H00E H 0.8105 1.0870 0.8008 0.062 Uiso 1 1 calc R .
C00F C 0.6945(7) 0.9390(7) 0.7356(5) 0.0514(16) Uani 1 1 d . .
C00G C 0.3508(10) 0.6716(8) 0.2115(6) 0.068(2) Uani 1 1 d . .
H00G H 0.3359 0.6864 0.1582 0.082 Uiso 1 1 calc R .
C00H C 0.8551(7) 1.3226(7) 0.6271(6) 0.0572(18) Uani 1 1 d . .
H00H H 0.8313 1.3519 0.5813 0.069 Uiso 1 1 calc R .
C00I C 0.7862(6) 1.2268(7) 0.6240(5) 0.0515(17) Uani 1 1 d . .
C00J C 0.6182(6) 0.8629(6) 0.6525(5) 0.0463(15) Uani 1 1 d . .
C00K C 0.6053(8) 1.0280(7) 0.3486(6) 0.0562(18) Uani 1 1 d . .
H00K H 0.6404 1.0896 0.4001 0.067 Uiso 1 1 calc R .
C00L C 0.5610(6) 0.7606(6) 0.6511(5) 0.0453(15) Uani 1 1 d . .
C00M C 0.8266(7) 1.1843(7) 0.6941(6) 0.0551(18) Uani 1 1 d . .
C00N C 0.8483(7) 0.9259(7) 0.5352(6) 0.0571(18) Uani 1 1 d . .
H00N H 0.8617 0.9241 0.5926 0.069 Uiso 1 1 calc R .
C00O C 0.5395(7) 0.9342(7) 0.3507(5) 0.0485(16) Uani 1 1 d . .
C00P C 0.4293(8) 0.5866(7) 0.5613(6) 0.0599(19) Uani 1 1 d . .
H00A H 0.3746 0.5498 0.5016 0.090 Uiso 1 1 calc GR .
H00B H 0.3863 0.5991 0.6025 0.090 Uiso 1 1 calc GR .
H00C H 0.4861 0.5413 0.5762 0.090 Uiso 1 1 calc GR .
C00Q C 0.2230(8) 0.4368(7) 0.2703(6) 0.0578(18) Uani 1 1 d . .
C00R C 0.2968(7) 0.5342(7) 0.2822(5) 0.0549(18) Uani 1 1 d . .
C00S C 0.2823(8) 0.5684(7) 0.2066(5) 0.0574(18) Uani 1 1 d . .
C00T C 0.1657(8) 0.3149(7) 0.3390(6) 0.0601(19) Uani 1 1 d . .
H00D H 0.1599 0.2549 0.2865 0.090 Uiso 1 1 calc GR .
H00F H 0.0877 0.3297 0.3358 0.090 Uiso 1 1 calc GR .
H00I H 0.1994 0.2951 0.3911 0.090 Uiso 1 1 calc GR .
C00U C 0.9592(8) 1.3736(8) 0.6994(7) 0.070(2) Uani 1 1 d . .
H00U H 1.0053 1.4365 0.7007 0.084 Uiso 1 1 calc R .
C00V C 0.1386(8) 0.3774(7) 0.1870(6) 0.064(2) Uani 1 1 d . .
H00V H 0.0895 0.3132 0.1807 0.077 Uiso 1 1 calc R .
C00W C 0.7100(8) 0.9114(8) 0.8117(6) 0.0591(19) Uani 1 1 d . .
H00W H 0.7604 0.9620 0.8661 0.071 Uiso 1 1 calc R .
C00X C 0.6744(11) 0.7857(9) 0.8968(6) 0.075(2) Uani 1 1 d . U
H00J H 0.6680 0.7062 0.8826 0.090 Uiso 1 1 calc R .
H00L H 0.7549 0.8205 0.9367 0.090 Uiso 1 1 calc R .
C00Y C 0.6543(8) 0.8121(8) 0.8112(6) 0.0581(19) Uani 1 1 d . .
C00Z C 0.9962(9) 1.3334(9) 0.7694(7) 0.080(3) Uani 1 1 d . .
H00Z H 1.0647 1.3702 0.8182 0.095 Uiso 1 1 calc R .
C010 C 0.6171(11) 1.0271(9) 0.2675(7) 0.080(3) Uani 1 1 d . .
H010 H 0.6596 1.0898 0.2656 0.096 Uiso 1 1 calc R .
C011 C 0.5787(8) 0.7348(7) 0.7300(6) 0.0599(19) Uani 1 1 d . .
H011 H 0.5407 0.6674 0.7281 0.072 Uiso 1 1 calc R .
C012 C 0.4894(8) 0.8396(8) 0.2713(6) 0.061(2) Uani 1 1 d . .
C013 C 0.1249(11) 0.4101(9) 0.1129(6) 0.079(3) Uani 1 1 d . .
C014 C 0.8894(10) 0.8709(11) 0.3976(8) 0.084(3) Uani 1 1 d . .
H01A H 0.8505 0.7971 0.3581 0.126 Uiso 1 1 calc GR .
H01B H 0.9621 0.8909 0.3878 0.126 Uiso 1 1 calc GR .
H01C H 0.8381 0.9217 0.3860 0.126 Uiso 1 1 calc GR .
C015 C 0.9292(9) 1.2368(8) 0.7655(7) 0.072(2) Uani 1 1 d . .
H015 H 0.9539 1.2077 0.8113 0.086 Uiso 1 1 calc R .
C016 C 0.1975(10) 0.5083(8) 0.1248(6) 0.073(3) Uani 1 1 d . .
H016 H 0.1885 0.5336 0.0768 0.087 Uiso 1 1 calc R .
C017 C 0.5069(11) 0.8398(9) 0.1939(6) 0.077(3) Uani 1 1 d . .
H017 H 0.4788 0.7761 0.1437 0.093 Uiso 1 1 calc R .
C018 C 0.9982(10) 0.8121(10) 0.5238(9) 0.087(3) Uani 1 1 d . .
H01D H 1.0744 0.8359 0.5206 0.130 Uiso 1 1 calc GR .
H01E H 0.9695 0.7350 0.4889 0.130 Uiso 1 1 calc GR .
H01F H 1.0058 0.8228 0.5849 0.130 Uiso 1 1 calc GR .
C019 C 0.0270(16) 0.3471(13) 0.0247(8) 0.141(6) Uani 1 1 d . U
H01G H 0.0278 0.3872 -0.0161 0.169 Uiso 1 1 calc R .
H01H H 0.0468 0.2758 0.0003 0.169 Uiso 1 1 calc R .
C01A C 0.5676(13) 0.9361(10) 0.1898(7) 0.094(4) Uani 1 1 d . .
H01I H 0.5742 0.9385 0.1361 0.112 Uiso 1 1 calc R .
C01B C 0.5905(13) 0.8220(14) 0.9449(8) 0.102(4) Uani 1 1 d . U
H01J H 0.6078 0.8135 1.0006 0.122 Uiso 1 1 calc R .
C01D C 0.5108(16) 0.8576(17) 0.9243(10) 0.128(6) Uani 1 1 d . U
H01K H 0.4880 0.8686 0.8694 0.154 Uiso 1 1 calc R .
H01L H 0.4663 0.8767 0.9617 0.154 Uiso 1 1 calc R .
C01I C -0.0913(18) 0.3279(18) 0.0257(10) 0.170(7) Uani 1 1 d . U
H01M H -0.1146 0.3913 0.0545 0.204 Uiso 1 1 calc R .
C01J C -0.174(3) 0.237(2) -0.0063(14) 0.231(12) Uani 1 1 d . U
H01N H -0.1587 0.1699 -0.0362 0.278 Uiso 1 1 calc R .
H01O H -0.2476 0.2411 0.0010 0.278 Uiso 1 1 calc R .

loop_
_atom_site_aniso_label
_atom_site_aniso_U_11
_atom_site_aniso_U_22
_atom_site_aniso_U_33
_atom_site_aniso_U_23
_atom_site_aniso_U_13
_atom_site_aniso_U_12
Y1 0.0255(3) 0.0197(3) 0.0195(3) 0.00268(19) 0.00772(18) -0.00222(17)
Ni1 0.0431(6) 0.0455(7) 0.0428(7) 0.0130(5) 0.0125(5) -0.0005(5)
Cl1 0.0564(10) 0.0602(12) 0.0784(13) 0.0198(10) 0.0336(10) 0.0104(9)
O5 0.060(3) 0.054(3) 0.039(3) 0.008(2) 0.013(2) -0.002(2)
O6 0.043(2) 0.053(3) 0.035(2) 0.007(2) 0.0131(19) -0.002(2)
O3 0.043(2) 0.049(3) 0.044(3) 0.010(2) 0.016(2) -0.001(2)
O2 0.050(3) 0.047(3) 0.042(3) 0.016(2) 0.012(2) 0.000(2)
O1 0.054(3) 0.052(3) 0.045(3) 0.015(2) 0.016(2) -0.001(2)
O7 0.049(3) 0.060(3) 0.063(3) 0.022(3) 0.024(2) 0.012(2)
O4 0.059(3) 0.054(3) 0.052(3) 0.015(3) 0.016(2) -0.003(2)
N1 0.044(3) 0.049(3) 0.042(3) 0.009(3) 0.006(2) -0.001(2)
N2 0.067(4) 0.040(3) 0.037(3) 0.008(3) 0.019(3) 0.000(3)
N3 0.054(4) 0.072(5) 0.073(5) 0.026(4) 0.029(3) 0.006(3)
C00E 0.048(4) 0.058(4) 0.039(4) 0.009(3) 0.008(3) 0.006(3)
C00F 0.045(4) 0.050(4) 0.052(4) 0.011(3) 0.015(3) 0.000(3)
C00G 0.081(6) 0.064(5) 0.053(5) 0.016(4) 0.023(4) -0.002(5)
C00H 0.057(4) 0.051(4) 0.061(5) 0.016(4) 0.022(4) 0.005(3)
C00I 0.042(3) 0.059(4) 0.052(4) 0.017(4) 0.018(3) -0.001(3)
C00J 0.043(3) 0.053(4) 0.049(4) 0.022(3) 0.017(3) 0.014(3)
C00K 0.065(5) 0.053(4) 0.050(4) 0.016(4) 0.023(4) 0.001(4)
C00L 0.046(3) 0.041(4) 0.042(4) 0.010(3) 0.013(3) -0.002(3)
C00M 0.054(4) 0.051(4) 0.058(5) 0.016(4) 0.019(3) 0.004(3)
C00N 0.050(4) 0.063(5) 0.058(5) 0.020(4) 0.021(4) 0.005(4)
C00O 0.051(4) 0.053(4) 0.043(4) 0.016(3) 0.020(3) 0.006(3)
C00P 0.058(4) 0.059(5) 0.054(4) 0.012(4) 0.019(4) -0.007(4)
C00Q 0.065(5) 0.054(4) 0.051(4) 0.016(4) 0.019(4) 0.004(4)
C00R 0.056(4) 0.043(4) 0.049(4) 0.004(3) 0.011(3) -0.006(3)
C00S 0.069(5) 0.050(4) 0.044(4) 0.010(3) 0.016(4) 0.000(4)
C00T 0.058(4) 0.058(5) 0.061(5) 0.019(4) 0.020(4) -0.001(4)
C00U 0.056(5) 0.052(5) 0.082(6) 0.013(5) 0.009(4) -0.012(4)
C00V 0.068(5) 0.051(4) 0.050(4) 0.006(4) 0.005(4) -0.016(4)
C00W 0.060(4) 0.066(5) 0.048(4) 0.018(4) 0.016(4) 0.008(4)
C00X 0.100(6) 0.073(6) 0.052(5) 0.026(4) 0.024(4) 0.005(5)
C00Y 0.062(4) 0.066(5) 0.053(4) 0.024(4) 0.025(4) 0.014(4)
C00Z 0.060(5) 0.080(6) 0.072(6) 0.022(5) 0.002(4) -0.026(5)
C010 0.108(8) 0.071(6) 0.074(6) 0.028(5) 0.052(6) -0.004(5)
C011 0.061(5) 0.054(5) 0.060(5) 0.019(4) 0.016(4) 0.005(4)
C012 0.067(5) 0.060(5) 0.049(4) 0.012(4) 0.023(4) -0.007(4)
C013 0.097(7) 0.065(6) 0.051(5) 0.013(4) 0.007(5) -0.017(5)
C014 0.072(6) 0.101(8) 0.084(7) 0.029(6) 0.042(5) 0.001(5)
C015 0.072(5) 0.063(5) 0.061(5) 0.022(4) 0.002(4) -0.010(4)
C016 0.085(6) 0.066(6) 0.047(4) 0.014(4) 0.008(4) -0.013(5)
C017 0.109(8) 0.068(6) 0.051(5) 0.008(4) 0.040(5) -0.005(5)
C018 0.069(6) 0.094(8) 0.119(9) 0.051(7) 0.042(6) 0.035(6)
C019 0.178(11) 0.110(9) 0.063(6) 0.035(6) -0.033(7) -0.088(8)
C01A 0.136(10) 0.081(7) 0.055(5) 0.011(5) 0.045(6) -0.025(7)
C01B 0.106(7) 0.138(11) 0.059(6) 0.029(6) 0.030(5) 0.020(7)
C01D 0.139(10) 0.194(17) 0.076(8) 0.056(10) 0.050(8) 0.066(11)
C01I 0.166(11) 0.194(14) 0.082(8) 0.076(9) -0.043(7) -0.100(9)
C01J 0.236(17) 0.25(2) 0.117(13) 0.070(14) -0.019(13) -0.157(16)

loop_
_atom_type_symbol
_atom_type_description
_atom_type_scat_dispersion_real
_atom_type_scat_dispersion_imag
_atom_type_scat_source
C C 0.0181 0.0091 'International Tables Vol C Tables 4.2.6.8 and 6.1.1.4'
H H 0.0000 0.0000 'International Tables Vol C Tables 4.2.6.8 and 6.1.1.4'
Cl Cl 0.3639 0.7018 'International Tables Vol C Tables 4.2.6.8 and 6.1.1.4'
N N 0.0311 0.0180 'International Tables Vol C Tables 4.2.6.8 and 6.1.1.4'
Ni Ni -3.0029 0.5091 'International Tables Vol C Tables 4.2.6.8 and 6.1.1.4'
O O 0.0492 0.0322 'International Tables Vol C Tables 4.2.6.8 and 6.1.1.4'
Y Y -0.2670 2.0244 'International Tables Vol C Tables 4.2.6.8 and 6.1.1.4'

loop_
_geom_angle_atom_site_label_1
_geom_angle_atom_site_label_2
_geom_angle_atom_site_label_3
_geom_angle
_geom_angle_site_symmetry_1
_geom_angle_site_symmetry_3
Ni1 Y1 Ni1 55.19(3) 2_676 .
Cl1 Y1 Ni1 143.36(5) . 2_676
Cl1 Y1 Ni1 95.21(5) . .
O5 Y1 Ni1 117.59(16) . 2_676
O5 Y1 Ni1 172.60(16) . .
O5 Y1 Cl1 92.07(16) . .
O5 Y1 O6 139.63(19) . .
O5 Y1 O3 87.9(2) . 2_676
O5 Y1 O2 147.77(19) . .
O5 Y1 O1 83.00(19) . .
O5 Y1 N2 75.8(2) . .
O6 Y1 Ni1 36.36(12) . .
O6 Y1 Ni1 38.20(12) . 2_676
O6 Y1 Cl1 105.21(13) . .
O6 Y1 O1 130.53(17) . .
O6 Y1 N2 67.95(19) . .
O3 Y1 Ni1 84.73(13) 2_676 .
O3 Y1 Ni1 35.32(12) 2_676 2_676
O3 Y1 Cl1 177.58(12) 2_676 .
O3 Y1 O6 73.34(17) 2_676 .
O3 Y1 O1 88.83(17) 2_676 .
O3 Y1 N2 86.9(2) 2_676 .
O2 Y1 Ni1 33.55(12) . .
O2 Y1 Ni1 75.25(13) . 2_676
O2 Y1 Cl1 91.15(14) . .
O2 Y1 O6 69.41(17) . .
O2 Y1 O3 90.13(18) . 2_676
O2 Y1 O1 64.80(17) . .
O2 Y1 N2 136.25(19) . .
O1 Y1 Ni1 97.80(13) . .
O1 Y1 Ni1 110.05(13) . 2_676
O1 Y1 Cl1 93.58(14) . .
N2 Y1 Ni1 102.80(15) . .
N2 Y1 Ni1 77.49(15) . 2_676
N2 Y1 Cl1 90.78(17) . .
N2 Y1 O1 158.5(2) . .
Y1 Ni1 Y1 124.81(3) 2_676 .
O6 Ni1 Y1 91.52(14) 2_676 .
O6 Ni1 Y1 42.83(14) 2_676 2_676
O6 Ni1 Y1 42.12(15) . .
O6 Ni1 Y1 93.12(15) . 2_676
O6 Ni1 O6 82.4(2) . 2_676
O3 Ni1 Y1 42.04(14) . 2_676
O3 Ni1 Y1 149.00(15) . .
O3 Ni1 O6 84.7(2) . 2_676
O3 Ni1 O6 107.0(2) . .
O3 Ni1 O7 90.8(2) . .
O2 Ni1 Y1 39.40(15) . .
O2 Ni1 Y1 134.04(16) . 2_676
O2 Ni1 O6 80.9(2) . .
O2 Ni1 O6 91.3(2) . 2_676
O2 Ni1 O3 170.5(2) . .
O2 Ni1 O7 95.0(2) . .
O2 Ni1 N1 90.1(2) . .
O7 Ni1 Y1 130.24(17) . 2_676
O7 Ni1 Y1 85.43(17) . .
O7 Ni1 O6 86.1(2) . .
O7 Ni1 O6 165.8(2) . 2_676
N1 Ni1 Y1 94.71(19) . 2_676
N1 Ni1 Y1 128.62(19) . .
N1 Ni1 O6 170.7(2) . .
N1 Ni1 O6 100.1(2) . 2_676
N1 Ni1 O3 82.2(2) . .
N1 Ni1 O7 92.6(3) . .
C00R O5 Y1 140.6(5) . .
Ni1 O6 Y1 98.97(19) 2_676 .
Ni1 O6 Y1 101.5(2) . .
Ni1 O6 Ni1 97.6(2) . 2_676
C00O O6 Y1 116.0(4) . .
C00O O6 Ni1 115.8(4) . 2_676
C00O O6 Ni1 122.9(4) . .
Ni1 O3 Y1 102.6(2) . 2_676
C00I O3 Y1 118.4(5) . 2_676
C00I O3 Ni1 108.1(5) . .
Ni1 O2 Y1 107.1(2) . .
C00J O2 Y1 126.4(5) . .
C00J O2 Ni1 126.2(5) . .
C00L O1 Y1 117.9(4) . .
C00L O1 C00P 116.6(6) . .
C00P O1 Y1 125.3(5) . .
C00N O7 Ni1 127.8(6) . .
C00Q O4 C00T 118.6(7) . .
C00E N1 Ni1 126.8(6) . .
C00E N1 C00M 122.8(7) . .
C00M N1 Ni1 110.4(5) . .
C00G N2 Y1 128.4(6) . .
C00G N2 C012 118.4(7) . .
C012 N2 Y1 113.1(5) . .
C00N N3 C014 117.7(8) . .
C00N N3 C018 122.3(9) . .
C018 N3 C014 119.2(9) . .
N1 C00E H00E 116.7 . .
N1 C00E C00F 126.6(7) . .
C00F C00E H00E 116.7 . .
C00J C00F C00E 122.7(7) . .
C00W C00F C00E 118.4(7) . .
C00W C00F C00J 119.0(7) . .
N2 C00G H00G 116.3 . .
N2 C00G C00S 127.3(8) . .
C00S C00G H00G 116.3 . .
C00I C00H H00H 120.3 . .
C00U C00H H00H 120.3 . .
C00U C00H C00I 119.4(8) . .
O3 C00I C00H 120.8(7) . .
O3 C00I C00M 120.8(7) . .
C00H C00I C00M 118.4(7) . .
O2 C00J C00F 125.2(7) . .
O2 C00J C00L 116.5(7) . .
C00F C00J C00L 118.3(7) . .
C00O C00K H00K 120.8 . .
C010 C00K H00K 120.8 . .
C010 C00K C00O 118.5(8) . .
O1 C00L C00J 114.1(6) . .
O1 C00L C011 124.5(7) . .
C011 C00L C00J 121.5(7) . .
C00I C00M N1 113.1(7) . .
C015 C00M N1 125.6(8) . .
C015 C00M C00I 121.3(8) . .
O7 C00N N3 124.7(8) . .
O7 C00N H00N 117.6 . .
N3 C00N H00N 117.6 . .
O6 C00O C00K 122.4(7) . .
O6 C00O C012 118.0(7) . .
C00K C00O C012 119.6(7) . .
O1 C00P H00A 109.5 . .
O1 C00P H00B 109.5 . .
O1 C00P H00C 109.5 . .
H00A C00P H00B 109.5 . .
H00A C00P H00C 109.5 . .
H00B C00P H00C 109.5 . .
O4 C00Q C00R 114.7(7) . .
O4 C00Q C00V 125.2(8) . .
C00V C00Q C00R 120.1(8) . .
O5 C00R C00Q 118.8(8) . .
O5 C00R C00S 123.7(7) . .
C00Q C00R C00S 117.5(7) . .
C00R C00S C00G 122.6(8) . .
C016 C00S C00G 116.0(8) . .
C016 C00S C00R 121.3(8) . .
O4 C00T H00D 109.5 . .
O4 C00T H00F 109.5 . .
O4 C00T H00I 109.5 . .
H00D C00T H00F 109.5 . .
H00D C00T H00I 109.5 . .
H00F C00T H00I 109.5 . .
C00H C00U H00U 119.1 . .
C00Z C00U C00H 121.9(8) . .
C00Z C00U H00U 119.1 . .
C00Q C00V H00V 118.7 . .
C00Q C00V C013 122.5(8) . .
C013 C00V H00V 118.7 . .
C00F C00W H00W 118.4 . .
C00Y C00W C00F 123.3(8) . .
C00Y C00W H00W 118.4 . .
H00J C00X H00L 107.5 . .
C00Y C00X H00J 108.5 . .
C00Y C00X H00L 108.5 . .
C01B C00X H00J 108.5 . .
C01B C00X H00L 108.5 . .
C01B C00X C00Y 115.0(10) . .
C00W C00Y C00X 121.3(8) . .
C00W C00Y C011 119.1(8) . .
C011 C00Y C00X 119.6(8) . .
C00U C00Z H00Z 120.6 . .
C00U C00Z C015 118.8(9) . .
C015 C00Z H00Z 120.6 . .
C00K C010 H010 118.8 . .
C01A C010 C00K 122.4(9) . .
C01A C010 H010 118.8 . .
C00L C011 H011 120.6 . .
C00Y C011 C00L 118.9(8) . .
C00Y C011 H011 120.6 . .
C00O C012 N2 115.4(7) . .
C017 C012 N2 124.1(8) . .
C017 C012 C00O 120.4(8) . .
C00V C013 C016 117.6(9) . .
C00V C013 C019 121.0(9) . .
C016 C013 C019 121.2(9) . .
N3 C014 H01A 109.5 . .
N3 C014 H01B 109.5 . .
N3 C014 H01C 109.5 . .
H01A C014 H01B 109.5 . .
H01A C014 H01C 109.5 . .
H01B C014 H01C 109.5 . .
C00M C015 C00Z 120.3(9) . .
C00M C015 H015 119.9 . .
C00Z C015 H015 119.9 . .
C00S C016 C013 121.0(9) . .
C00S C016 H016 119.5 . .
C013 C016 H016 119.5 . .
C012 C017 H017 119.8 . .
C012 C017 C01A 120.4(9) . .
C01A C017 H017 119.8 . .
N3 C018 H01D 109.5 . .
N3 C018 H01E 109.5 . .
N3 C018 H01F 109.5 . .
H01D C018 H01E 109.5 . .
H01D C018 H01F 109.5 . .
H01E C018 H01F 109.5 . .
C013 C019 H01G 107.9 . .
C013 C019 H01H 107.9 . .
H01G C019 H01H 107.2 . .
C01I C019 C013 117.4(14) . .
C01I C019 H01G 107.9 . .
C01I C019 H01H 107.9 . .
C010 C01A C017 118.6(9) . .
C010 C01A H01I 120.7 . .
C017 C01A H01I 120.7 . .
C00X C01B H01J 115.2 . .
C01D C01B C00X 129.5(14) . .
C01D C01B H01J 115.2 . .
C01B C01D H01K 120.0 . .
C01B C01D H01L 120.0 . .
H01K C01D H01L 120.0 . .
C019 C01I H01M 113.9 . .
C01J C01I C019 132(3) . .
C01J C01I H01M 113.9 . .
C01I C01J H01N 120.0 . .
C01I C01J H01O 120.0 . .
H01N C01J H01O 120.0 . .

loop_
_geom_bond_atom_site_label_1
_geom_bond_atom_site_label_2
_geom_bond_distance
_geom_bond_site_symmetry_2
Y1 Ni1 3.4427(13) 2_676
Y1 Ni1 3.4617(13) .
Y1 Cl1 2.622(2) .
Y1 O5 2.176(5) .
Y1 O6 2.369(5) .
Y1 O3 2.363(5) 2_676
Y1 O2 2.298(5) .
Y1 O1 2.499(5) .
Y1 N2 2.441(6) .
Ni1 Y1 3.4427(13) 2_676
Ni1 O6 2.095(5) .
Ni1 O6 2.155(5) 2_676
Ni1 O3 2.040(5) .
Ni1 O2 2.001(5) .
Ni1 O7 2.048(5) .
Ni1 N1 2.006(6) .
O5 C00R 1.291(10) .
O6 Ni1 2.155(5) 2_676
O6 C00O 1.365(9) .
O3 Y1 2.363(5) 2_676
O3 C00I 1.339(10) .
O2 C00J 1.326(9) .
O1 C00L 1.382(9) .
O1 C00P 1.432(10) .
O7 C00N 1.209(10) .
O4 C00Q 1.337(10) .
O4 C00T 1.410(10) .
N1 C00E 1.278(10) .
N1 C00M 1.425(10) .
N2 C00G 1.298(12) .
N2 C012 1.439(10) .
N3 C00N 1.353(11) .
N3 C014 1.454(14) .
N3 C018 1.427(13) .
C00E H00E 0.9300 .
C00E C00F 1.442(11) .
C00F C00J 1.414(11) .
C00F C00W 1.381(11) .
C00G H00G 0.9300 .
C00G C00S 1.467(13) .
C00H H00H 0.9300 .
C00H C00I 1.401(11) .
C00H C00U 1.389(13) .
C00I C00M 1.409(11) .
C00J C00L 1.420(10) .
C00K H00K 0.9300 .
C00K C00O 1.397(11) .
C00K C010 1.396(12) .
C00L C011 1.409(11) .
C00M C015 1.374(13) .
C00N H00N 0.9300 .
C00O C012 1.429(12) .
C00P H00A 0.9600 .
C00P H00B 0.9600 .
C00P H00C 0.9600 .
C00Q C00R 1.396(12) .
C00Q C00V 1.391(12) .
C00R C00S 1.420(12) .
C00S C016 1.379(12) .
C00T H00D 0.9600 .
C00T H00F 0.9600 .
C00T H00I 0.9600 .
C00U H00U 0.9300 .
C00U C00Z 1.384(15) .
C00V H00V 0.9300 .
C00V C013 1.386(14) .
C00W H00W 0.9300 .
C00W C00Y 1.385(13) .
C00X H00J 0.9700 .
C00X H00L 0.9700 .
C00X C00Y 1.517(11) .
C00X C01B 1.489(17) .
C00Y C011 1.400(13) .
C00Z H00Z 0.9300 .
C00Z C015 1.393(13) .
C010 H010 0.9300 .
C010 C01A 1.388(15) .
C011 H011 0.9300 .
C012 C017 1.367(12) .
C013 C016 1.397(14) .
C013 C019 1.514(14) .
C014 H01A 0.9600 .
C014 H01B 0.9600 .
C014 H01C 0.9600 .
C015 H015 0.9300 .
C016 H016 0.9300 .
C017 H017 0.9300 .
C017 C01A 1.410(15) .
C018 H01D 0.9600 .
C018 H01E 0.9600 .
C018 H01F 0.9600 .
C019 H01G 0.9700 .
C019 H01H 0.9700 .
C019 C01I 1.42(3) .
C01A H01I 0.9300 .
C01B H01J 0.9300 .
C01B C01D 1.10(2) .
C01D H01K 0.9300 .
C01D H01L 0.9300 .
C01I H01M 0.9300 .
C01I C01J 1.32(2) .
C01J H01N 0.9300 .
C01J H01O 0.9300 .

loop_
_geom_torsion_atom_site_label_1
_geom_torsion_atom_site_label_2
_geom_torsion_atom_site_label_3
_geom_torsion_atom_site_label_4
_geom_torsion
_geom_torsion_site_symmetry_1
Y1 O5 C00R C00Q -164.7(6) .
Y1 O5 C00R C00S 15.4(14) .
Y1 O6 C00O C00K -153.0(6) .
Y1 O6 C00O C012 27.0(9) .
Y1 O3 C00I C00H -81.6(8) 2_676
Y1 O3 C00I C00M 97.2(8) 2_676
Y1 O2 C00J C00F 173.5(5) .
Y1 O2 C00J C00L -4.6(9) .
Y1 O1 C00L C00J 4.3(8) .
Y1 O1 C00L C011 -174.5(6) .
Y1 N2 C00G C00S -4.8(15) .
Y1 N2 C012 C00O -19.7(10) .
Y1 N2 C012 C017 155.2(9) .
Ni1 O6 C00O C00K -27.6(10) .
Ni1 O6 C00O C00K 91.6(8) 2_676
Ni1 O6 C00O C012 152.5(6) .
Ni1 O6 C00O C012 -88.4(8) 2_676
Ni1 O3 C00I C00H 162.4(6) .
Ni1 O3 C00I C00M -18.9(9) .
Ni1 O2 C00J C00F -13.9(10) .
Ni1 O2 C00J C00L 168.1(5) .
Ni1 O7 C00N N3 164.3(6) .
Ni1 N1 C00E C00F 6.3(12) .
Ni1 N1 C00M C00I 13.7(8) .
Ni1 N1 C00M C015 -165.4(8) .
O5 C00R C00S C00G -2.8(15) .
O5 C00R C00S C016 -179.3(9) .
O6 C00O C012 N2 -4.0(11) .
O6 C00O C012 C017 -179.0(9) .
O3 C00I C00M N1 3.9(11) .
O3 C00I C00M C015 -176.9(9) .
O2 C00J C00L O1 -0.3(9) .
O2 C00J C00L C011 178.5(7) .
O1 C00L C011 C00Y 178.8(7) .
O4 C00Q C00R O5 1.5(12) .
O4 C00Q C00R C00S -178.5(8) .
O4 C00Q C00V C013 178.9(10) .
N1 C00E C00F C00J 3.6(13) .
N1 C00E C00F C00W -177.5(8) .
N1 C00M C015 C00Z 178.5(9) .
N2 C00G C00S C00R -0.9(17) .
N2 C00G C00S C016 175.8(10) .
N2 C012 C017 C01A -179.1(11) .
C00E N1 C00M C00I -165.8(7) .
C00E N1 C00M C015 15.1(14) .
C00E C00F C00J O2 0.6(12) .
C00E C00F C00J C00L 178.6(7) .
C00E C00F C00W C00Y -178.9(8) .
C00F C00J C00L O1 -178.6(6) .
C00F C00J C00L C011 0.3(11) .
C00F C00W C00Y C00X 180.0(9) .
C00F C00W C00Y C011 0.3(13) .
C00G N2 C012 C00O 157.5(8) .
C00G N2 C012 C017 -27.6(15) .
C00G C00S C016 C013 -178.4(11) .
C00H C00I C00M N1 -177.3(7) .
C00H C00I C00M C015 1.9(13) .
C00H C00U C00Z C015 2.4(17) .
C00I C00H C00U C00Z -1.1(15) .
C00I C00M C015 C00Z -0.6(16) .
C00J C00F C00W C00Y 0.0(13) .
C00J C00L C011 C00Y 0.1(12) .
C00K C00O C012 N2 176.0(7) .
C00K C00O C012 C017 1.0(14) .
C00K C010 C01A C017 -2(2) .
C00M N1 C00E C00F -174.3(8) .
C00O C00K C010 C01A -1.1(18) .
C00O C012 C017 C01A -4.5(18) .
C00P O1 C00L C00J -179.3(7) .
C00P O1 C00L C011 1.9(11) .
C00Q C00R C00S C00G 177.3(9) .
C00Q C00R C00S C016 0.8(14) .
C00Q C00V C013 C016 -1.7(18) .
C00Q C00V C013 C019 -176.2(13) .
C00R C00Q C00V C013 0.9(16) .
C00R C00S C016 C013 -1.7(17) .
C00T O4 C00Q C00R 178.1(8) .
C00T O4 C00Q C00V 0.1(13) .
C00U C00H C00I O3 177.7(8) .
C00U C00H C00I C00M -1.1(12) .
C00U C00Z C015 C00M -1.5(18) .
C00V C00Q C00R O5 179.7(9) .
C00V C00Q C00R C00S -0.4(13) .
C00V C013 C016 C00S 2.1(18) .
C00V C013 C019 C01I 52(2) .
C00W C00F C00J O2 -178.4(7) .
C00W C00F C00J C00L -0.3(11) .
C00W C00Y C011 C00L -0.3(13) .
C00X C00Y C011 C00L 180.0(8) .
C00Y C00X C01B C01D 7(3) .
C010 C00K C00O O6 -178.2(9) .
C010 C00K C00O C012 1.8(13) .
C012 N2 C00G C00S 178.5(9) .
C012 C017 C01A C010 5(2) .
C013 C019 C01I C01J -129(2) .
C014 N3 C00N O7 -4.4(13) .
C016 C013 C019 C01I -122.1(17) .
C018 N3 C00N O7 -174.3(10) .
C019 C013 C016 C00S 176.6(14) .
C01B C00X C00Y C00W 89.6(13) .
C01B C00X C00Y C011 -90.8(12) .

loop_
_smtbx_masks_void_nr
_smtbx_masks_void_average_x
_smtbx_masks_void_average_y
_smtbx_masks_void_average_z
_smtbx_masks_void_volume
_smtbx_masks_void_count_electrons
1 -0.201 -0.329 -0.232 788.0 150.0
